data_7128969
loop_
_publ_author_name
'Giri, Chandan Kumar'
'Dana, Suman'
'Baidya, Mahiuddin'

_publ_section_title
;
 Ruthenium(II)-catalyzed C-H activation and (4+2) annulation of aromatic
 hydroxamic acid esters with allylic amides.
;
_journal_issue 81
_journal_name_full 'Chemical communications (Cambridge, England)'
_journal_page_first 10536
_journal_page_last 10539
_journal_paper_doi 10.1039/d1cc04422b
_journal_volume 57
_journal_year 2021
_chemical_formula_moiety 'C22 H28 N2 O2'
_chemical_formula_sum 'C22 H28 N2 O2'
_chemical_formula_weight 352.46
_space_group_crystal_system monoclinic
_space_group_IT_number 14
_space_group_name_Hall '-P 2ybc'
_space_group_name_H-M_alt 'P 1 21/c 1'
_atom_sites_solution_hydrogens mixed
_audit_creation_method SHELXL-2018/3
_audit_update_record
;
2021-04-29 deposited with the CCDC.	2021-09-14 downloaded from the CCDC.
;
_cell_angle_alpha 90
_cell_angle_beta 94.870(2)
_cell_angle_gamma 90
_cell_formula_units_Z 4
_cell_length_a 15.9840(9)
_cell_length_b 12.2827(7)
_cell_length_c 10.0356(5)
_cell_measurement_reflns_used 9029
_cell_measurement_temperature 296(2)
_cell_measurement_theta_max 32.87
_cell_measurement_theta_min 2.63
_cell_volume 1963.14(19)
_computing_cell_refinement 'APEX3/SAINT (Bruker, 2016)'
_computing_data_collection 'APEX3 (Bruker, 2016)'
_computing_data_reduction 'SAINT/XPREP (Bruker, 2016)'
_computing_molecular_graphics 'ORTEP3 (Farrugia, 1997) and Mercury (Bruno et al., 2002)'
_computing_publication_material 'SHELXL-2018/3 (Sheldrick, 2018)'
_computing_structure_refinement 'SHELXL-2018/3 (Sheldrick, 2018)'
_computing_structure_solution 'SHELXT-2018/2 (Sheldrick, 2018)'
_diffrn_ambient_temperature 296(2)
_diffrn_measured_fraction_theta_full 0.990
_diffrn_measured_fraction_theta_max 0.990
_diffrn_measurement_device_type 'Bruker D8 VENTURE diffractometer with PHOTON II detector'
_diffrn_measurement_method '\w and \f scan'
_diffrn_radiation_monochromator graphite
_diffrn_radiation_source 'fine-focus sealed tube'
_diffrn_radiation_type MoK\a
_diffrn_radiation_wavelength 0.71073
_diffrn_reflns_av_R_equivalents 0.0668
_diffrn_reflns_av_unetI/netI 0.0246
_diffrn_reflns_Laue_measured_fraction_full 0.990
_diffrn_reflns_Laue_measured_fraction_max 0.990
_diffrn_reflns_limit_h_max 19
_diffrn_reflns_limit_h_min -19
_diffrn_reflns_limit_k_max 15
_diffrn_reflns_limit_k_min -15
_diffrn_reflns_limit_l_max 12
_diffrn_reflns_limit_l_min -11
_diffrn_reflns_number 57370
_diffrn_reflns_point_group_measured_fraction_full 0.990
_diffrn_reflns_point_group_measured_fraction_max 0.990
_diffrn_reflns_theta_full 25.242
_diffrn_reflns_theta_max 25.999
_diffrn_reflns_theta_min 3.838
_exptl_absorpt_coefficient_mu 0.076
_exptl_absorpt_correction_T_max 0.7471
_exptl_absorpt_correction_T_min 0.6400
_exptl_absorpt_correction_type multi-scan
_exptl_absorpt_process_details 'SADABS (Bruker, 2016)'
_exptl_crystal_colour colourless
_exptl_crystal_density_diffrn 1.193
_exptl_crystal_description BLOCK
_exptl_crystal_F_000 760
_exptl_crystal_size_max 0.200
_exptl_crystal_size_mid 0.150
_exptl_crystal_size_min 0.150
_refine_diff_density_max 0.343
_refine_diff_density_min -0.264
_refine_diff_density_rms 0.041
_refine_ls_extinction_method none
_refine_ls_goodness_of_fit_ref 1.109
_refine_ls_hydrogen_treatment mixed
_refine_ls_matrix_type full
_refine_ls_number_parameters 243
_refine_ls_number_reflns 3822
_refine_ls_number_restraints 2
_refine_ls_restrained_S_all 1.110
_refine_ls_R_factor_all 0.0776
_refine_ls_R_factor_gt 0.0592
_refine_ls_shift/su_max 0.004
_refine_ls_shift/su_mean 0.000
_refine_ls_structure_factor_coef Fsqd
_refine_ls_weighting_details 'w=1/[\s^2^(Fo^2^)+(0.0744P)^2^+1.1649P] where P=(Fo^2^+2Fc^2^)/3'
_refine_ls_weighting_scheme calc
_refine_ls_wR_factor_gt 0.1564
_refine_ls_wR_factor_ref 0.1841
_reflns_Friedel_coverage 0.000
_reflns_number_gt 3033
_reflns_number_total 3822
_reflns_threshold_expression 'I > 2\s(I)'
_cod_data_source_file d1cc04422b2.cif
_cod_data_source_block shelx
_cod_depositor_comments 'Adding full bibliography for 7128969.cif.'
_cod_original_sg_symbol_H-M 'P 21/c'
_cod_database_code 7128969
_shelx_shelxl_version_number 2018/3
_shelx_space_group_comment
;
The symmetry employed for this shelxl refinement is uniquely defined
by the following loop, which should always be used as a source of
symmetry information in preference to the above space-group names.
They are only intended as comments.
;
_shelx_estimated_absorpt_t_min 0.985
_shelx_estimated_absorpt_t_max 0.989

loop_
_space_group_symop_operation_xyz
'x, y, z'
'-x, y+1/2, -z+1/2'
'-x, -y, -z'
'x, -y-1/2, z-1/2'

loop_
_atom_site_label
_atom_site_type_symbol
_atom_site_fract_x
_atom_site_fract_y
_atom_site_fract_z
_atom_site_U_iso_or_equiv
_atom_site_adp_type
_atom_site_occupancy
_atom_site_site_symmetry_order
_atom_site_calc_flag
_atom_site_refinement_flags_posn
_atom_site_refinement_flags_adp
_atom_site_refinement_flags_occupancy
_atom_site_disorder_assembly
_atom_site_disorder_group
C1 C 0.86370(15) 0.2574(2) 0.2284(3) 0.0615(7) Uani 1 1 d . . . . .
H1A H 0.853130 0.209232 0.152224 0.074 Uiso 1 1 calc R U . . .
H1B H 0.862827 0.214232 0.309280 0.074 Uiso 1 1 calc R U . . .
C2 C 0.95037(17) 0.3119(2) 0.2239(4) 0.0790(9) Uani 1 1 d . . . . .
H2 H 0.994225 0.256024 0.226005 0.095 Uiso 1 1 calc R U . . .
C3 C 0.96608(19) 0.3870(3) 0.3442(4) 0.0845(10) Uani 1 1 d . . . . .
H3A H 0.964545 0.345199 0.425954 0.101 Uiso 1 1 calc R U . . .
H3B H 1.021287 0.419681 0.343694 0.101 Uiso 1 1 calc R U . . .
C4 C 0.9008(2) 0.4742(2) 0.3398(3) 0.0736(8) Uani 1 1 d . . . . .
H4 H 0.911841 0.522597 0.416937 0.088 Uiso 1 1 calc R U . . .
C5 C 0.81395(17) 0.4210(2) 0.3451(2) 0.0643(7) Uani 1 1 d . . . . .
H5A H 0.812591 0.380048 0.427556 0.077 Uiso 1 1 calc R U . . .
H5B H 0.771144 0.477048 0.343992 0.077 Uiso 1 1 calc R U . . .
C6 C 0.79552(12) 0.34502(17) 0.22569(18) 0.0402(5) Uani 1 1 d . . . . .
C7 C 0.79801(15) 0.4122(2) 0.0973(2) 0.0547(6) Uani 1 1 d . . . . .
H7A H 0.786640 0.365422 0.020079 0.066 Uiso 1 1 calc R U . . .
H7B H 0.754954 0.468037 0.094539 0.066 Uiso 1 1 calc R U . . .
C8 C 0.88441(17) 0.4656(2) 0.0924(3) 0.0620(6) Uani 1 1 d . . . . .
H8 H 0.885493 0.508371 0.010106 0.074 Uiso 1 1 calc R U . . .
C9 C 0.95059(19) 0.3780(3) 0.0954(3) 0.0788(9) Uani 1 1 d . . . . .
H9A H 1.005352 0.410970 0.090062 0.095 Uiso 1 1 calc R U . . .
H9B H 0.939638 0.330346 0.018805 0.095 Uiso 1 1 calc R U . . .
C10 C 0.9018(2) 0.5392(2) 0.2128(3) 0.0755(8) Uani 1 1 d . . . . .
H10A H 0.956150 0.573720 0.209324 0.091 Uiso 1 1 calc R U . . .
H10B H 0.859474 0.595935 0.211328 0.091 Uiso 1 1 calc R U . . .
C11 C 0.71218(13) 0.28805(18) 0.24029(19) 0.0430(5) Uani 1 1 d . . . . .
C12 C 0.58090(13) 0.21464(19) 0.1392(2) 0.0488(5) Uani 1 1 d . . . . .
H12A H 0.591996 0.149965 0.193288 0.059 Uiso 1 1 calc R U . . .
H12B H 0.560436 0.191248 0.049994 0.059 Uiso 1 1 calc R U . . .
C13 C 0.51305(13) 0.28147(18) 0.1985(2) 0.0444(5) Uani 1 1 d . . . . .
H13 H 0.536205 0.311115 0.284537 0.053 Uiso 1 1 calc R U . . .
C14 C 0.43719(13) 0.21260(19) 0.2222(2) 0.0496(5) Uani 1 1 d . . . . .
H14A H 0.417799 0.175184 0.140245 0.059 Uiso 1 1 calc R U . . .
H14B H 0.452763 0.158098 0.289770 0.059 Uiso 1 1 calc R U . . .
C15 C 0.36756(13) 0.28217(18) 0.2675(2) 0.0435(5) Uani 1 1 d . . . . .
C16 C 0.35735(13) 0.38712(17) 0.2151(2) 0.0441(5) Uani 1 1 d . . . . .
C17 C 0.41642(13) 0.42953(18) 0.1204(2) 0.0474(5) Uani 1 1 d . . . . .
C18 C 0.31225(13) 0.24540(19) 0.3574(2) 0.0479(5) Uani 1 1 d . . . . .
H18 H 0.318933 0.175580 0.392514 0.057 Uiso 1 1 calc R U . . .
C19 C 0.24730(13) 0.3102(2) 0.3961(2) 0.0489(5) Uani 1 1 d . . . . .
C20 C 0.23763(15) 0.4140(2) 0.3409(2) 0.0544(6) Uani 1 1 d . . . . .
H20 H 0.194239 0.458374 0.365094 0.065 Uiso 1 1 calc R U . . .
C21 C 0.29158(14) 0.45220(19) 0.2508(2) 0.0524(5) Uani 1 1 d . . . . .
H21 H 0.283885 0.521347 0.214000 0.063 Uiso 1 1 calc R U . . .
C22 C 0.19030(16) 0.2701(2) 0.4978(3) 0.0628(7) Uani 1 1 d . . . . .
H22A H 0.149326 0.325067 0.512397 0.094 Uiso 1 1 calc R U . . .
H22B H 0.162327 0.204984 0.465412 0.094 Uiso 1 1 calc R U . . .
H22C H 0.222947 0.254895 0.580452 0.094 Uiso 1 1 calc R U . . .
N1 N 0.65900(11) 0.27449(16) 0.13171(17) 0.0454(4) Uani 1 1 d D . . . .
N2 N 0.48714(11) 0.37227(16) 0.11019(19) 0.0490(5) Uani 1 1 d D . . . .
O1 O 0.39989(11) 0.51293(15) 0.05399(19) 0.0688(5) Uani 1 1 d . . . . .
O2 O 0.69489(11) 0.25375(18) 0.34972(15) 0.0691(6) Uani 1 1 d . . . . .
H1N H 0.6760(17) 0.288(2) 0.057(2) 0.074(9) Uiso 1 1 d D . . . .
H2N H 0.5243(13) 0.401(2) 0.059(2) 0.057(7) Uiso 1 1 d D . . . .

loop_
_atom_site_aniso_label
_atom_site_aniso_U_11
_atom_site_aniso_U_22
_atom_site_aniso_U_33
_atom_site_aniso_U_23
_atom_site_aniso_U_13
_atom_site_aniso_U_12
C1 0.0521(14) 0.0481(13) 0.0842(18) 0.0049(12) 0.0050(12) 0.0001(11)
C2 0.0495(14) 0.0577(16) 0.129(3) 0.0069(17) 0.0052(15) 0.0067(12)
C3 0.0642(17) 0.090(2) 0.094(2) 0.0223(18) -0.0263(15) -0.0212(16)
C4 0.087(2) 0.0718(17) 0.0592(15) -0.0127(13) -0.0121(14) -0.0156(15)
C5 0.0757(17) 0.0734(17) 0.0433(12) -0.0111(11) 0.0025(11) -0.0074(14)
C6 0.0433(10) 0.0462(11) 0.0308(9) 0.0017(8) 0.0010(7) -0.0005(8)
C7 0.0572(13) 0.0661(15) 0.0402(11) 0.0088(10) 0.0004(9) -0.0093(11)
C8 0.0631(15) 0.0689(16) 0.0544(13) 0.0101(12) 0.0075(11) -0.0114(12)
C9 0.0673(17) 0.0754(19) 0.098(2) -0.0143(16) 0.0350(16) -0.0181(15)
C10 0.084(2) 0.0522(14) 0.088(2) -0.0019(14) -0.0045(15) -0.0152(14)
C11 0.0433(11) 0.0543(12) 0.0315(9) 0.0064(8) 0.0037(8) 0.0047(9)
C12 0.0432(11) 0.0568(13) 0.0463(11) 0.0010(10) 0.0037(9) -0.0033(10)
C13 0.0417(11) 0.0519(12) 0.0397(10) 0.0076(9) 0.0033(8) -0.0006(9)
C14 0.0442(11) 0.0485(12) 0.0565(13) 0.0115(10) 0.0074(9) 0.0000(9)
C15 0.0380(10) 0.0497(11) 0.0425(10) 0.0054(9) 0.0012(8) -0.0028(9)
C16 0.0401(10) 0.0489(12) 0.0431(11) 0.0057(9) 0.0025(8) -0.0027(9)
C17 0.0456(11) 0.0497(12) 0.0465(11) 0.0110(9) 0.0025(9) -0.0025(9)
C18 0.0461(12) 0.0515(12) 0.0460(11) 0.0082(9) 0.0034(9) -0.0039(9)
C19 0.0435(11) 0.0598(13) 0.0436(11) -0.0016(10) 0.0048(9) -0.0063(10)
C20 0.0496(12) 0.0569(14) 0.0577(13) -0.0045(11) 0.0115(10) 0.0035(10)
C21 0.0518(12) 0.0472(12) 0.0585(13) 0.0058(10) 0.0057(10) 0.0002(10)
C22 0.0613(15) 0.0728(17) 0.0569(14) 0.0023(12) 0.0202(11) -0.0026(12)
N1 0.0392(9) 0.0647(12) 0.0323(9) 0.0060(8) 0.0037(7) -0.0037(8)
N2 0.0426(10) 0.0563(11) 0.0487(10) 0.0163(8) 0.0074(8) -0.0024(8)
O1 0.0612(10) 0.0692(11) 0.0781(12) 0.0365(10) 0.0187(9) 0.0120(9)
O2 0.0615(11) 0.1088(15) 0.0365(8) 0.0236(9) 0.0020(7) -0.0150(10)

loop_
_atom_type_symbol
_atom_type_description
_atom_type_scat_dispersion_real
_atom_type_scat_dispersion_imag
_atom_type_scat_source
C C 0.0033 0.0016 'International Tables Vol C Tables 4.2.6.8 and 6.1.1.4'
H H 0.0000 0.0000 'International Tables Vol C Tables 4.2.6.8 and 6.1.1.4'
N N 0.0061 0.0033 'International Tables Vol C Tables 4.2.6.8 and 6.1.1.4'
O O 0.0106 0.0060 'International Tables Vol C Tables 4.2.6.8 and 6.1.1.4'

loop_
_geom_angle_atom_site_label_1
_geom_angle_atom_site_label_2
_geom_angle_atom_site_label_3
_geom_angle
_geom_angle_site_symmetry_1
_geom_angle_site_symmetry_3
_geom_angle_publ_flag
C6 C1 C2 109.5(2) . . ?
C6 C1 H1A 109.8 . . ?
C2 C1 H1A 109.8 . . ?
C6 C1 H1B 109.8 . . ?
C2 C1 H1B 109.8 . . ?
H1A C1 H1B 108.2 . . ?
C3 C2 C9 109.6(2) . . ?
C3 C2 C1 109.1(3) . . ?
C9 C2 C1 108.8(2) . . ?
C3 C2 H2 109.7 . . ?
C9 C2 H2 109.7 . . ?
C1 C2 H2 109.7 . . ?
C4 C3 C2 110.1(2) . . ?
C4 C3 H3A 109.6 . . ?
C2 C3 H3A 109.6 . . ?
C4 C3 H3B 109.6 . . ?
C2 C3 H3B 109.6 . . ?
H3A C3 H3B 108.2 . . ?
C3 C4 C10 110.3(3) . . ?
C3 C4 C5 108.9(2) . . ?
C10 C4 C5 109.2(2) . . ?
C3 C4 H4 109.4 . . ?
C10 C4 H4 109.4 . . ?
C5 C4 H4 109.4 . . ?
C6 C5 C4 110.3(2) . . ?
C6 C5 H5A 109.6 . . ?
C4 C5 H5A 109.6 . . ?
C6 C5 H5B 109.6 . . ?
C4 C5 H5B 109.6 . . ?
H5A C5 H5B 108.1 . . ?
C11 C6 C5 108.49(17) . . ?
C11 C6 C1 107.60(17) . . ?
C5 C6 C1 109.03(19) . . ?
C11 C6 C7 114.43(16) . . ?
C5 C6 C7 108.24(19) . . ?
C1 C6 C7 108.94(19) . . ?
C8 C7 C6 110.19(18) . . ?
C8 C7 H7A 109.6 . . ?
C6 C7 H7A 109.6 . . ?
C8 C7 H7B 109.6 . . ?
C6 C7 H7B 109.6 . . ?
H7A C7 H7B 108.1 . . ?
C9 C8 C10 109.2(2) . . ?
C9 C8 C7 109.1(2) . . ?
C10 C8 C7 109.5(2) . . ?
C9 C8 H8 109.7 . . ?
C10 C8 H8 109.7 . . ?
C7 C8 H8 109.7 . . ?
C8 C9 C2 110.2(2) . . ?
C8 C9 H9A 109.6 . . ?
C2 C9 H9A 109.6 . . ?
C8 C9 H9B 109.6 . . ?
C2 C9 H9B 109.6 . . ?
H9A C9 H9B 108.1 . . ?
C4 C10 C8 110.1(2) . . ?
C4 C10 H10A 109.6 . . ?
C8 C10 H10A 109.6 . . ?
C4 C10 H10B 109.6 . . ?
C8 C10 H10B 109.6 . . ?
H10A C10 H10B 108.1 . . ?
O2 C11 N1 120.7(2) . . ?
O2 C11 C6 120.54(18) . . ?
N1 C11 C6 118.73(17) . . ?
N1 C12 C13 112.98(19) . . ?
N1 C12 H12A 109.0 . . ?
C13 C12 H12A 109.0 . . ?
N1 C12 H12B 109.0 . . ?
C13 C12 H12B 109.0 . . ?
H12A C12 H12B 107.8 . . ?
N2 C13 C14 109.39(17) . . ?
N2 C13 C12 110.41(17) . . ?
C14 C13 C12 111.54(18) . . ?
N2 C13 H13 108.5 . . ?
C14 C13 H13 108.5 . . ?
C12 C13 H13 108.5 . . ?
C15 C14 C13 110.69(18) . . ?
C15 C14 H14A 109.5 . . ?
C13 C14 H14A 109.5 . . ?
C15 C14 H14B 109.5 . . ?
C13 C14 H14B 109.5 . . ?
H14A C14 H14B 108.1 . . ?
C18 C15 C16 118.9(2) . . ?
C18 C15 C14 122.60(19) . . ?
C16 C15 C14 118.49(18) . . ?
C21 C16 C15 120.03(19) . . ?
C21 C16 C17 119.79(19) . . ?
C15 C16 C17 120.18(19) . . ?
O1 C17 N2 122.3(2) . . ?
O1 C17 C16 121.0(2) . . ?
N2 C17 C16 116.67(18) . . ?
C19 C18 C15 121.8(2) . . ?
C19 C18 H18 119.1 . . ?
C15 C18 H18 119.1 . . ?
C18 C19 C20 118.3(2) . . ?
C18 C19 C22 120.8(2) . . ?
C20 C19 C22 121.0(2) . . ?
C21 C20 C19 121.0(2) . . ?
C21 C20 H20 119.5 . . ?
C19 C20 H20 119.5 . . ?
C20 C21 C16 120.0(2) . . ?
C20 C21 H21 120.0 . . ?
C16 C21 H21 120.0 . . ?
C19 C22 H22A 109.5 . . ?
C19 C22 H22B 109.5 . . ?
H22A C22 H22B 109.5 . . ?
C19 C22 H22C 109.5 . . ?
H22A C22 H22C 109.5 . . ?
H22B C22 H22C 109.5 . . ?
C11 N1 C12 120.70(17) . . ?
C11 N1 H1N 118(2) . . ?
C12 N1 H1N 119(2) . . ?
C17 N2 C13 123.38(17) . . ?
C17 N2 H2N 116.3(16) . . ?
C13 N2 H2N 118.9(16) . . ?

loop_
_geom_bond_atom_site_label_1
_geom_bond_atom_site_label_2
_geom_bond_distance
_geom_bond_site_symmetry_2
_geom_bond_publ_flag
C1 C6 1.531(3) . ?
C1 C2 1.543(4) . ?
C1 H1A 0.9700 . ?
C1 H1B 0.9700 . ?
C2 C3 1.522(5) . ?
C2 C9 1.525(5) . ?
C2 H2 0.9800 . ?
C3 C4 1.494(4) . ?
C3 H3A 0.9700 . ?
C3 H3B 0.9700 . ?
C4 C10 1.505(4) . ?
C4 C5 1.539(4) . ?
C4 H4 0.9800 . ?
C5 C6 1.528(3) . ?
C5 H5A 0.9700 . ?
C5 H5B 0.9700 . ?
C6 C11 1.523(3) . ?
C6 C7 1.533(3) . ?
C7 C8 1.533(3) . ?
C7 H7A 0.9700 . ?
C7 H7B 0.9700 . ?
C8 C9 1.508(4) . ?
C8 C10 1.516(4) . ?
C8 H8 0.9800 . ?
C9 H9A 0.9700 . ?
C9 H9B 0.9700 . ?
C10 H10A 0.9700 . ?
C10 H10B 0.9700 . ?
C11 O2 1.229(2) . ?
C11 N1 1.334(3) . ?
C12 N1 1.456(3) . ?
C12 C13 1.521(3) . ?
C12 H12A 0.9700 . ?
C12 H12B 0.9700 . ?
C13 N2 1.462(3) . ?
C13 C14 1.514(3) . ?
C13 H13 0.9800 . ?
C14 C15 1.504(3) . ?
C14 H14A 0.9700 . ?
C14 H14B 0.9700 . ?
C15 C18 1.391(3) . ?
C15 C16 1.396(3) . ?
C16 C21 1.391(3) . ?
C16 C17 1.490(3) . ?
C17 O1 1.238(3) . ?
C17 N2 1.343(3) . ?
C18 C19 1.389(3) . ?
C18 H18 0.9300 . ?
C19 C20 1.394(3) . ?
C19 C22 1.507(3) . ?
C20 C21 1.384(3) . ?
C20 H20 0.9300 . ?
C21 H21 0.9300 . ?
C22 H22A 0.9600 . ?
C22 H22B 0.9600 . ?
C22 H22C 0.9600 . ?
N1 H1N 0.835(17) . ?
N2 H2N 0.891(16) . ?

loop_
_geom_hbond_atom_site_label_D
_geom_hbond_atom_site_label_H
_geom_hbond_atom_site_label_A
_geom_hbond_distance_DH
_geom_hbond_distance_HA
_geom_hbond_distance_DA
_geom_hbond_angle_DHA
_geom_hbond_site_symmetry_A
_geom_hbond_publ_flag
C13 H13 O2 0.98 2.66 3.181(3) 113.5 . yes
N1 H1N O2 0.835(17) 2.19(2) 2.955(2) 153(3) 4_565 yes
N2 H2N O1 0.891(16) 2.026(17) 2.910(2) 172(2) 3_665 yes

loop_
_geom_torsion_atom_site_label_1
_geom_torsion_atom_site_label_2
_geom_torsion_atom_site_label_3
_geom_torsion_atom_site_label_4
_geom_torsion
_geom_torsion_site_symmetry_1
_geom_torsion_site_symmetry_2
_geom_torsion_site_symmetry_3
_geom_torsion_site_symmetry_4
_geom_torsion_publ_flag
C6 C1 C2 C3 59.5(3) . . . . ?
C6 C1 C2 C9 -60.1(3) . . . . ?
C9 C2 C3 C4 57.9(3) . . . . ?
C1 C2 C3 C4 -61.2(3) . . . . ?
C2 C3 C4 C10 -58.8(3) . . . . ?
C2 C3 C4 C5 61.1(3) . . . . ?
C3 C4 C5 C6 -60.3(3) . . . . ?
C10 C4 C5 C6 60.3(3) . . . . ?
C4 C5 C6 C11 175.9(2) . . . . ?
C4 C5 C6 C1 59.0(3) . . . . ?
C4 C5 C6 C7 -59.3(3) . . . . ?
C2 C1 C6 C11 -176.0(2) . . . . ?
C2 C1 C6 C5 -58.6(3) . . . . ?
C2 C1 C6 C7 59.4(3) . . . . ?
C11 C6 C7 C8 -179.82(19) . . . . ?
C5 C6 C7 C8 59.1(3) . . . . ?
C1 C6 C7 C8 -59.3(3) . . . . ?
C6 C7 C8 C9 59.8(3) . . . . ?
C6 C7 C8 C10 -59.6(3) . . . . ?
C10 C8 C9 C2 59.0(3) . . . . ?
C7 C8 C9 C2 -60.7(3) . . . . ?
C3 C2 C9 C8 -58.3(3) . . . . ?
C1 C2 C9 C8 61.0(3) . . . . ?
C3 C4 C10 C8 59.7(3) . . . . ?
C5 C4 C10 C8 -60.0(3) . . . . ?
C9 C8 C10 C4 -59.4(3) . . . . ?
C7 C8 C10 C4 59.9(3) . . . . ?
C5 C6 C11 O2 -41.7(3) . . . . ?
C1 C6 C11 O2 76.1(3) . . . . ?
C7 C6 C11 O2 -162.7(2) . . . . ?
C5 C6 C11 N1 139.4(2) . . . . ?
C1 C6 C11 N1 -102.8(2) . . . . ?
C7 C6 C11 N1 18.4(3) . . . . ?
N1 C12 C13 N2 65.9(2) . . . . ?
N1 C12 C13 C14 -172.26(17) . . . . ?
N2 C13 C14 C15 -51.7(2) . . . . ?
C12 C13 C14 C15 -174.18(17) . . . . ?
C13 C14 C15 C18 -146.2(2) . . . . ?
C13 C14 C15 C16 35.0(3) . . . . ?
C18 C15 C16 C21 -1.4(3) . . . . ?
C14 C15 C16 C21 177.5(2) . . . . ?
C18 C15 C16 C17 178.97(19) . . . . ?
C14 C15 C16 C17 -2.1(3) . . . . ?
C21 C16 C17 O1 -13.3(3) . . . . ?
C15 C16 C17 O1 166.3(2) . . . . ?
C21 C16 C17 N2 167.4(2) . . . . ?
C15 C16 C17 N2 -12.9(3) . . . . ?
C16 C15 C18 C19 0.1(3) . . . . ?
C14 C15 C18 C19 -178.8(2) . . . . ?
C15 C18 C19 C20 0.8(3) . . . . ?
C15 C18 C19 C22 -177.5(2) . . . . ?
C18 C19 C20 C21 -0.5(3) . . . . ?
C22 C19 C20 C21 177.9(2) . . . . ?
C19 C20 C21 C16 -0.8(4) . . . . ?
C15 C16 C21 C20 1.8(3) . . . . ?
C17 C16 C21 C20 -178.6(2) . . . . ?
O2 C11 N1 C12 -2.7(3) . . . . ?
C6 C11 N1 C12 176.20(18) . . . . ?
C13 C12 N1 C11 78.3(3) . . . . ?
O1 C17 N2 C13 172.4(2) . . . . ?
C16 C17 N2 C13 -8.4(3) . . . . ?
C14 C13 N2 C17 41.2(3) . . . . ?
C12 C13 N2 C17 164.3(2) . . . . ?
